data_2219020
loop_
_publ_author_name
'Hu, Fei-Long'
'Huang, Zhong-Jing'
'Zhang, Shan-Shan'
'Zhuang, Yue'
'Luo, Wei-Qiang'

_publ_section_title
;
 3-Chloro-6-(3,5-dimethyl-1<i>H</i>-pyrazol-1-yl)picolinic
 acid--triphenylphosphine oxide (1/1)
;
_journal_coeditor_code HB2757
_journal_issue 8
_journal_name_full 'Acta Crystallographica Section E'
_journal_page_first o1427
_journal_paper_doi 10.1107/S160053680802045X
_journal_volume 64
_journal_year 2008
_chemical_formula_iupac 'C11 H10 Cl N3 O2, C18 H15 O P'
_chemical_formula_moiety 'C11 H10 Cl N3 O2, C18 H15 O P'
_chemical_formula_sum 'C29 H25 Cl N3 O3 P'
_chemical_formula_weight 529.94
_chemical_name_systematic
;
3-Chloro-6-(3,5-dimethyl-1<i>H</i>-pyrazol-1-yl)picolinic
acid--triphenylphosphine oxide (1/1)
;
_space_group_IT_number 14
_symmetry_cell_setting monoclinic
_symmetry_space_group_name_Hall '-P 2ybc'
_symmetry_space_group_name_H-M 'P 1 21/c 1'
_atom_sites_solution_hydrogens geom
_atom_sites_solution_primary direct
_atom_sites_solution_secondary difmap
_audit_creation_method SHELXL-97
_cell_angle_alpha 90.00
_cell_angle_beta 116.089(2)
_cell_angle_gamma 90.00
_cell_formula_units_Z 4
_cell_length_a 16.6694(14)
_cell_length_b 9.8176(11)
_cell_length_c 18.272(2)
_cell_measurement_reflns_used 2022
_cell_measurement_temperature 298(2)
_cell_measurement_theta_max 25.15
_cell_measurement_theta_min 2.25
_cell_volume 2685.6(5)
_computing_cell_refinement 'SAINT (Siemens, 1996)'
_computing_data_collection 'SMART (Siemens, 1996)'
_computing_data_reduction 'SAINT (Siemens, 1996)'
_computing_molecular_graphics 'SHELXTL (Sheldrick, 2008)'
_computing_publication_material 'SHELXTL (Sheldrick, 2008)'
_computing_structure_refinement 'SHELXL97 (Sheldrick, 2008)'
_computing_structure_solution 'SHELXS97 (Sheldrick, 2008)'
_diffrn_ambient_temperature 298(2)
_diffrn_measured_fraction_theta_full 0.999
_diffrn_measured_fraction_theta_max 0.999
_diffrn_measurement_device_type 'Bruker SMART CCD'
_diffrn_measurement_method \w
_diffrn_radiation_monochromator graphite
_diffrn_radiation_source 'fine-focus sealed tube'
_diffrn_radiation_type MoK\a
_diffrn_radiation_wavelength 0.71073
_diffrn_reflns_av_R_equivalents 0.0631
_diffrn_reflns_av_sigmaI/netI 0.0765
_diffrn_reflns_limit_h_max 19
_diffrn_reflns_limit_h_min -19
_diffrn_reflns_limit_k_max 11
_diffrn_reflns_limit_k_min -11
_diffrn_reflns_limit_l_max 21
_diffrn_reflns_limit_l_min -11
_diffrn_reflns_number 13279
_diffrn_reflns_theta_full 25.01
_diffrn_reflns_theta_max 25.01
_diffrn_reflns_theta_min 1.36
_exptl_absorpt_coefficient_mu 0.237
_exptl_absorpt_correction_T_max 0.979
_exptl_absorpt_correction_T_min 0.947
_exptl_absorpt_correction_type multi-scan
_exptl_absorpt_process_details '(SADABS; Sheldrick, 1996)'
_exptl_crystal_colour colourless
_exptl_crystal_density_diffrn 1.311
_exptl_crystal_density_method 'not measured'
_exptl_crystal_description block
_exptl_crystal_F_000 1104
_exptl_crystal_size_max 0.23
_exptl_crystal_size_mid 0.18
_exptl_crystal_size_min 0.09
_refine_diff_density_max 0.177
_refine_diff_density_min -0.266
_refine_ls_extinction_method none
_refine_ls_goodness_of_fit_ref 1.035
_refine_ls_hydrogen_treatment mixed
_refine_ls_matrix_type full
_refine_ls_number_parameters 337
_refine_ls_number_reflns 4721
_refine_ls_number_restraints 0
_refine_ls_restrained_S_all 1.035
_refine_ls_R_factor_all 0.1082
_refine_ls_R_factor_gt 0.0448
_refine_ls_shift/su_max 0.001
_refine_ls_shift/su_mean 0.000
_refine_ls_structure_factor_coef Fsqd
_refine_ls_weighting_details 'calc w=1/[\s^2^(Fo^2^)+(0.0142P)^2^] where P=(Fo^2^+2Fc^2^)/3'
_refine_ls_weighting_scheme calc
_refine_ls_wR_factor_gt 0.0728
_refine_ls_wR_factor_ref 0.0832
_reflns_number_gt 2333
_reflns_number_total 4721
_reflns_threshold_expression I>2\s(I)
_cod_data_source_file hb2757.cif
_cod_data_source_block I
_cod_original_cell_volume 2685.7(5)
_cod_original_sg_symbol_H-M 'P 21/c'
_cod_database_code 2219020
_cod_database_fobs_code 2219020

loop_
_symmetry_equiv_pos_as_xyz
'x, y, z'
'-x, y+1/2, -z+1/2'
'-x, -y, -z'
'x, -y-1/2, z-1/2'

loop_
_atom_site_type_symbol
_atom_site_label
_atom_site_fract_x
_atom_site_fract_y
_atom_site_fract_z
_atom_site_U_iso_or_equiv
_atom_site_adp_type
_atom_site_calc_flag
_atom_site_refinement_flags
_atom_site_occupancy
P P1 0.12197(5) 0.76008(8) 0.14024(4) 0.0528(2) Uani d . 1
O O3 0.16936(11) 0.88630(18) 0.18229(10) 0.0645(5) Uani d . 1
C C12 0.18622(17) 0.6094(3) 0.18123(18) 0.0533(7) Uani d . 1
C C13 0.24643(19) 0.6082(3) 0.2624(2) 0.0723(9) Uani d . 1
H H13 0.2538 0.6855 0.2941 0.087 Uiso calc R 1
C C14 0.2960(2) 0.4923(4) 0.2970(2) 0.0887(11) Uani d . 1
H H14 0.3359 0.4920 0.3520 0.106 Uiso calc R 1
C C15 0.2869(2) 0.3793(4) 0.2513(3) 0.0828(11) Uani d . 1
H H15 0.3216 0.3027 0.2745 0.099 Uiso calc R 1
C C16 0.2266(2) 0.3784(3) 0.1711(2) 0.0783(10) Uani d . 1
H H16 0.2190 0.3003 0.1400 0.094 Uiso calc R 1
C C17 0.17677(19) 0.4932(3) 0.13616(18) 0.0683(9) Uani d . 1
H H17 0.1362 0.4919 0.0813 0.082 Uiso calc R 1
C C18 0.01884(17) 0.7409(3) 0.14774(15) 0.0504(7) Uani d . 1
C C19 -0.0251(2) 0.6190(3) 0.13663(17) 0.0683(9) Uani d . 1
H H19 -0.0013 0.5412 0.1247 0.082 Uiso calc R 1
C C20 -0.1048(2) 0.6108(3) 0.14302(19) 0.0800(10) Uani d . 1
H H20 -0.1339 0.5277 0.1362 0.096 Uiso calc R 1
C C21 -0.1400(2) 0.7247(4) 0.15932(19) 0.0793(10) Uani d . 1
H H21 -0.1939 0.7193 0.1627 0.095 Uiso calc R 1
C C22 -0.0977(2) 0.8459(4) 0.1707(2) 0.0884(11) Uani d . 1
H H22 -0.1224 0.9235 0.1818 0.106 Uiso calc R 1
C C23 -0.0169(2) 0.8536(3) 0.16571(18) 0.0732(9) Uani d . 1
H H23 0.0130 0.9364 0.1747 0.088 Uiso calc R 1
C C24 0.09431(19) 0.7625(3) 0.03445(16) 0.0542(7) Uani d . 1
C C25 0.16220(19) 0.7500(3) 0.01058(19) 0.0682(9) Uani d . 1
H H25 0.2203 0.7338 0.0496 0.082 Uiso calc R 1
C C26 0.1448(2) 0.7614(3) -0.0703(2) 0.0781(9) Uani d . 1
H H26 0.1909 0.7529 -0.0857 0.094 Uiso calc R 1
C C27 0.0600(3) 0.7849(3) -0.1274(2) 0.0841(11) Uani d . 1
H H27 0.0482 0.7926 -0.1819 0.101 Uiso calc R 1
C C28 -0.0077(2) 0.7974(3) -0.1057(2) 0.0905(12) Uani d . 1
H H28 -0.0655 0.8133 -0.1453 0.109 Uiso calc R 1
C C29 0.0090(2) 0.7866(3) -0.02499(19) 0.0721(9) Uani d . 1
H H29 -0.0378 0.7956 -0.0106 0.086 Uiso calc R 1
O O1 0.29030(12) 1.0307(2) 0.28946(12) 0.0745(6) Uani d . 1
H H1 0.2471 0.9901 0.2595 0.112 Uiso d . 1
C C1 0.32200(18) 0.9910(3) 0.36492(19) 0.0551(8) Uani d . 1
O O2 0.29977(14) 0.8882(2) 0.38566(13) 0.0925(7) Uani d . 1
C C2 0.38830(17) 1.0884(3) 0.42273(18) 0.0496(7) Uani d . 1
N N1 0.43821(15) 1.1548(2) 0.39350(13) 0.0558(6) Uani d . 1
C C3 0.39748(18) 1.1108(3) 0.49982(19) 0.0620(8) Uani d . 1
Cl Cl1 0.33173(5) 1.03306(10) 0.53878(5) 0.0911(3) Uani d . 1
C C4 0.4605(2) 1.2043(4) 0.5487(2) 0.0834(11) Uani d . 1
H H4A 0.4674 1.2218 0.6011 0.100 Uiso calc R 1
C C6 0.49929(19) 1.2413(3) 0.4415(2) 0.0610(8) Uani d . 1
N N2 0.55065(16) 1.3065(3) 0.4085(2) 0.0720(8) Uani d . 1
C C5 0.5116(2) 1.2697(3) 0.5199(2) 0.0819(10) Uani d . 1
H H5A 0.5542 1.3326 0.5521 0.098 Uiso calc R 1
N N3 0.60429(19) 1.4127(3) 0.45224(19) 0.0929(10) Uani d . 1
C C8 0.5594(2) 1.2799(4) 0.3382(3) 0.0800(11) Uani d . 1
C C7 0.5137(2) 1.1695(4) 0.27913(19) 0.0996(12) Uani d . 1
H H7A 0.5310 1.1728 0.2355 0.149 Uiso calc R 1
H H7B 0.4502 1.1812 0.2574 0.149 Uiso calc R 1
H H7C 0.5302 1.0830 0.3061 0.149 Uiso calc R 1
C C9 0.6186(3) 1.3730(5) 0.3377(3) 0.1022(15) Uani d . 1
H H9 0.638(2) 1.383(4) 0.298(2) 0.123 Uiso d . 1
C C10 0.6447(2) 1.4513(4) 0.4071(3) 0.0998(15) Uani d . 1
C C11 0.7108(2) 1.5670(4) 0.4364(3) 0.1496(18) Uani d . 1
H H11A 0.7145 1.6011 0.4871 0.224 Uiso calc R 1
H H11B 0.6915 1.6386 0.3966 0.224 Uiso calc R 1
H H11C 0.7685 1.5349 0.4443 0.224 Uiso calc R 1

loop_
_atom_site_aniso_label
_atom_site_aniso_U_11
_atom_site_aniso_U_22
_atom_site_aniso_U_33
_atom_site_aniso_U_12
_atom_site_aniso_U_13
_atom_site_aniso_U_23
P1 0.0495(5) 0.0512(5) 0.0563(5) 0.0002(4) 0.0221(4) -0.0042(4)
O3 0.0573(12) 0.0545(13) 0.0719(13) -0.0055(11) 0.0194(10) -0.0128(10)
C12 0.0508(19) 0.051(2) 0.060(2) 0.0008(15) 0.0264(17) -0.0001(16)
C13 0.070(2) 0.061(2) 0.075(2) -0.0039(19) 0.023(2) 0.0053(19)
C14 0.073(3) 0.078(3) 0.091(3) -0.002(2) 0.013(2) 0.023(2)
C15 0.067(2) 0.067(3) 0.115(3) 0.013(2) 0.039(2) 0.026(2)
C16 0.085(3) 0.059(3) 0.106(3) 0.012(2) 0.056(2) 0.001(2)
C17 0.071(2) 0.061(2) 0.075(2) 0.0125(19) 0.0339(19) 0.002(2)
C18 0.0521(17) 0.0464(19) 0.0552(17) -0.0014(17) 0.0259(14) -0.0045(16)
C19 0.066(2) 0.060(2) 0.088(2) -0.0017(18) 0.0424(19) -0.0111(18)
C20 0.071(2) 0.066(3) 0.112(3) -0.010(2) 0.049(2) -0.009(2)
C21 0.063(2) 0.080(3) 0.106(3) -0.001(2) 0.048(2) -0.004(2)
C22 0.079(3) 0.071(3) 0.134(3) 0.010(2) 0.064(2) -0.011(2)
C23 0.070(2) 0.056(2) 0.106(3) -0.0042(19) 0.050(2) -0.007(2)
C24 0.0568(19) 0.0489(19) 0.0603(19) -0.0006(17) 0.0288(17) -0.0004(16)
C25 0.069(2) 0.071(2) 0.072(2) 0.0076(19) 0.0368(18) 0.0017(19)
C26 0.099(3) 0.073(2) 0.083(3) 0.010(2) 0.059(2) 0.003(2)
C27 0.114(3) 0.082(3) 0.063(2) -0.008(2) 0.044(3) 0.0024(19)
C28 0.081(3) 0.118(3) 0.063(3) -0.008(2) 0.024(2) 0.019(2)
C29 0.063(2) 0.088(3) 0.067(2) 0.0002(19) 0.0297(19) 0.0139(18)
O1 0.0828(15) 0.0717(15) 0.0631(14) -0.0256(12) 0.0267(12) -0.0080(12)
C1 0.053(2) 0.054(2) 0.064(2) -0.0020(17) 0.0309(18) 0.0027(19)
O2 0.1069(18) 0.0782(18) 0.0849(16) -0.0368(15) 0.0353(13) 0.0044(14)
C2 0.0451(18) 0.0485(19) 0.055(2) -0.0011(15) 0.0213(16) 0.0003(15)
N1 0.0491(15) 0.0534(17) 0.0658(17) -0.0057(13) 0.0262(14) 0.0016(13)
C3 0.055(2) 0.072(2) 0.062(2) -0.0038(18) 0.0289(17) 0.0020(18)
Cl1 0.0865(6) 0.1195(8) 0.0837(6) -0.0107(6) 0.0526(5) 0.0067(5)
C4 0.076(2) 0.103(3) 0.069(2) -0.014(2) 0.030(2) -0.018(2)
C6 0.0494(19) 0.054(2) 0.076(2) -0.0038(17) 0.0248(18) 0.005(2)
N2 0.0549(17) 0.061(2) 0.098(2) -0.0123(14) 0.0318(17) 0.0078(17)
C5 0.069(2) 0.085(3) 0.085(3) -0.023(2) 0.027(2) -0.023(2)
N3 0.067(2) 0.059(2) 0.149(3) -0.0130(16) 0.044(2) -0.0033(19)
C8 0.059(2) 0.084(3) 0.098(3) -0.001(2) 0.035(2) 0.033(2)
C7 0.089(3) 0.140(4) 0.075(2) -0.018(3) 0.041(2) 0.011(2)
C9 0.070(3) 0.104(4) 0.136(5) 0.001(3) 0.049(3) 0.050(3)
C10 0.062(3) 0.065(3) 0.171(5) -0.003(2) 0.050(3) 0.030(3)
C11 0.094(3) 0.076(3) 0.276(6) -0.028(3) 0.079(3) 0.018(3)

loop_
_atom_type_symbol
_atom_type_description
_atom_type_scat_dispersion_real
_atom_type_scat_dispersion_imag
_atom_type_scat_source
C C 0.0033 0.0016 'International Tables Vol C Tables 4.2.6.8 and 6.1.1.4'
H H 0.0000 0.0000 'International Tables Vol C Tables 4.2.6.8 and 6.1.1.4'
N N 0.0061 0.0033 'International Tables Vol C Tables 4.2.6.8 and 6.1.1.4'
O O 0.0106 0.0060 'International Tables Vol C Tables 4.2.6.8 and 6.1.1.4'
P P 0.1023 0.0942 'International Tables Vol C Tables 4.2.6.8 and 6.1.1.4'
Cl Cl 0.1484 0.1585 'International Tables Vol C Tables 4.2.6.8 and 6.1.1.4'

loop_
_geom_angle_atom_site_label_1
_geom_angle_atom_site_label_2
_geom_angle_atom_site_label_3
_geom_angle
O3 P1 C24 112.01(12)
O3 P1 C12 112.87(12)
C24 P1 C12 106.73(14)
O3 P1 C18 110.91(12)
C24 P1 C18 106.58(13)
C12 P1 C18 107.40(13)
C17 C12 C13 118.3(3)
C17 C12 P1 123.1(2)
C13 C12 P1 118.5(2)
C12 C13 C14 120.3(3)
C12 C13 H13 119.8
C14 C13 H13 119.8
C15 C14 C13 120.6(3)
C15 C14 H14 119.7
C13 C14 H14 119.7
C14 C15 C16 119.7(4)
C14 C15 H15 120.1
C16 C15 H15 120.1
C15 C16 C17 120.1(3)
C15 C16 H16 119.9
C17 C16 H16 119.9
C12 C17 C16 120.9(3)
C12 C17 H17 119.5
C16 C17 H17 119.5
C23 C18 C19 118.8(3)
C23 C18 P1 117.9(2)
C19 C18 P1 123.3(2)
C18 C19 C20 120.5(3)
C18 C19 H19 119.7
C20 C19 H19 119.7
C21 C20 C19 119.6(3)
C21 C20 H20 120.2
C19 C20 H20 120.2
C22 C21 C20 120.9(3)
C22 C21 H21 119.5
C20 C21 H21 119.5
C21 C22 C23 119.4(3)
C21 C22 H22 120.3
C23 C22 H22 120.3
C18 C23 C22 120.7(3)
C18 C23 H23 119.7
C22 C23 H23 119.7
C29 C24 C25 118.0(3)
C29 C24 P1 122.9(2)
C25 C24 P1 118.9(2)
C26 C25 C24 121.0(3)
C26 C25 H25 119.5
C24 C25 H25 119.5
C27 C26 C25 119.6(3)
C27 C26 H26 120.2
C25 C26 H26 120.2
C28 C27 C26 120.7(3)
C28 C27 H27 119.7
C26 C27 H27 119.7
C27 C28 C29 120.2(3)
C27 C28 H28 119.9
C29 C28 H28 119.9
C24 C29 C28 120.6(3)
C24 C29 H29 119.7
C28 C29 H29 119.7
C1 O1 H1 113.8
O2 C1 O1 123.5(3)
O2 C1 C2 123.7(3)
O1 C1 C2 112.8(3)
N1 C2 C3 121.7(3)
N1 C2 C1 115.2(3)
C3 C2 C1 123.0(3)
C6 N1 C2 118.8(3)
C2 C3 C4 118.7(3)
C2 C3 Cl1 123.4(3)
C4 C3 Cl1 117.8(3)
C5 C4 C3 119.7(3)
C5 C4 H4A 120.1
C3 C4 H4A 120.1
N1 C6 C5 122.5(3)
N1 C6 N2 116.6(3)
C5 C6 N2 120.9(3)
N3 N2 C8 112.1(3)
N3 N2 C6 117.4(3)
C8 N2 C6 130.5(3)
C4 C5 C6 118.6(3)
C4 C5 H5A 120.7
C6 C5 H5A 120.7
C10 N3 N2 103.4(3)
C9 C8 N2 104.8(4)
C9 C8 C7 129.3(5)
N2 C8 C7 125.8(3)
C8 C7 H7A 109.5
C8 C7 H7B 109.5
H7A C7 H7B 109.5
C8 C7 H7C 109.5
H7A C7 H7C 109.5
H7B C7 H7C 109.5
C8 C9 C10 107.9(4)
C8 C9 H9 126(2)
C10 C9 H9 126(2)
N3 C10 C9 111.7(4)
N3 C10 C11 119.0(5)
C9 C10 C11 129.3(5)
C10 C11 H11A 109.5
C10 C11 H11B 109.5
H11A C11 H11B 109.5
C10 C11 H11C 109.5
H11A C11 H11C 109.5
H11B C11 H11C 109.5

loop_
_geom_bond_atom_site_label_1
_geom_bond_atom_site_label_2
_geom_bond_distance
P1 O3 1.4887(17)
P1 C24 1.779(3)
P1 C12 1.786(3)
P1 C18 1.794(3)
C12 C17 1.376(4)
C12 C13 1.378(3)
C13 C14 1.384(4)
C13 H13 0.9300
C14 C15 1.356(4)
C14 H14 0.9300
C15 C16 1.364(4)
C15 H15 0.9300
C16 C17 1.378(4)
C16 H16 0.9300
C17 H17 0.9300
C18 C23 1.364(3)
C18 C19 1.371(3)
C19 C20 1.385(3)
C19 H19 0.9300
C20 C21 1.355(4)
C20 H20 0.9300
C21 C22 1.351(4)
C21 H21 0.9300
C22 C23 1.391(4)
C22 H22 0.9300
C23 H23 0.9300
C24 C29 1.378(3)
C24 C25 1.386(3)
C25 C26 1.380(3)
C25 H25 0.9300
C26 C27 1.358(4)
C26 H26 0.9300
C27 C28 1.356(4)
C27 H27 0.9300
C28 C29 1.379(4)
C28 H28 0.9300
C29 H29 0.9300
O1 C1 1.301(3)
O1 H1 0.7941
C1 O2 1.193(3)
C1 C2 1.492(4)
C2 N1 1.339(3)
C2 C3 1.366(3)
N1 C6 1.320(3)
C3 C4 1.385(4)
C3 Cl1 1.725(3)
C4 C5 1.344(4)
C4 H4A 0.9300
C6 C5 1.385(4)
C6 N2 1.400(3)
N2 N3 1.377(3)
N2 C8 1.379(4)
C5 H5A 0.9300
N3 C10 1.330(4)
C8 C9 1.348(5)
C8 C7 1.483(4)
C7 H7A 0.9600
C7 H7B 0.9600
C7 H7C 0.9600
C9 C10 1.379(5)
C9 H9 0.93(3)
C10 C11 1.507(5)
C11 H11A 0.9600
C11 H11B 0.9600
C11 H11C 0.9600

loop_
_geom_hbond_atom_site_label_D
_geom_hbond_atom_site_label_H
_geom_hbond_atom_site_label_A
_geom_hbond_distance_DH
_geom_hbond_distance_HA
_geom_hbond_distance_DA
_geom_hbond_angle_DHA
O1 H1 O3 0.79 1.76 2.537(2) 165

loop_
_geom_torsion_atom_site_label_1
_geom_torsion_atom_site_label_2
_geom_torsion_atom_site_label_3
_geom_torsion_atom_site_label_4
_geom_torsion
O3 P1 C12 C17 -152.2(2)
C24 P1 C12 C17 -28.7(3)
C18 P1 C12 C17 85.2(3)
O3 P1 C12 C13 29.6(3)
C24 P1 C12 C13 153.1(2)
C18 P1 C12 C13 -92.9(2)
C17 C12 C13 C14 0.2(4)
P1 C12 C13 C14 178.5(2)
C12 C13 C14 C15 0.8(5)
C13 C14 C15 C16 -1.8(5)
C14 C15 C16 C17 1.7(5)
C13 C12 C17 C16 -0.3(4)
P1 C12 C17 C16 -178.5(2)
C15 C16 C17 C12 -0.6(5)
O3 P1 C18 C23 19.5(3)
C24 P1 C18 C23 -102.6(2)
C12 P1 C18 C23 143.3(2)
O3 P1 C18 C19 -160.2(2)
C24 P1 C18 C19 77.6(3)
C12 P1 C18 C19 -36.5(3)
C23 C18 C19 C20 0.4(4)
P1 C18 C19 C20 -179.8(2)
C18 C19 C20 C21 0.9(5)
C19 C20 C21 C22 -1.0(5)
C20 C21 C22 C23 -0.1(5)
C19 C18 C23 C22 -1.6(5)
P1 C18 C23 C22 178.7(2)
C21 C22 C23 C18 1.4(5)
O3 P1 C24 C29 -104.1(3)
C12 P1 C24 C29 131.9(3)
C18 P1 C24 C29 17.3(3)
O3 P1 C24 C25 70.8(3)
C12 P1 C24 C25 -53.2(3)
C18 P1 C24 C25 -167.7(2)
C29 C24 C25 C26 0.0(4)
P1 C24 C25 C26 -175.2(2)
C24 C25 C26 C27 -0.1(5)
C25 C26 C27 C28 0.0(5)
C26 C27 C28 C29 0.2(5)
C25 C24 C29 C28 0.2(5)
P1 C24 C29 C28 175.2(2)
C27 C28 C29 C24 -0.3(5)
O2 C1 C2 N1 147.7(3)
O1 C1 C2 N1 -32.9(3)
O2 C1 C2 C3 -33.1(4)
O1 C1 C2 C3 146.3(3)
C3 C2 N1 C6 1.8(4)
C1 C2 N1 C6 -179.0(2)
N1 C2 C3 C4 -0.3(4)
C1 C2 C3 C4 -179.4(3)
N1 C2 C3 Cl1 177.3(2)
C1 C2 C3 Cl1 -1.9(4)
C2 C3 C4 C5 -0.7(5)
Cl1 C3 C4 C5 -178.4(3)
C2 N1 C6 C5 -2.4(4)
C2 N1 C6 N2 179.0(2)
N1 C6 N2 N3 169.7(2)
C5 C6 N2 N3 -8.9(4)
N1 C6 N2 C8 -12.4(4)
C5 C6 N2 C8 168.9(3)
C3 C4 C5 C6 0.2(5)
N1 C6 C5 C4 1.4(5)
N2 C6 C5 C4 180.0(3)
C8 N2 N3 C10 0.8(3)
C6 N2 N3 C10 179.1(3)
N3 N2 C8 C9 -1.0(4)
C6 N2 C8 C9 -178.9(3)
N3 N2 C8 C7 177.7(3)
C6 N2 C8 C7 -0.2(5)
N2 C8 C9 C10 0.8(4)
C7 C8 C9 C10 -177.9(3)
N2 N3 C10 C9 -0.3(4)
N2 N3 C10 C11 -179.4(3)
C8 C9 C10 N3 -0.3(5)
C8 C9 C10 C11 178.7(3)

loop_
_cod_related_entry_id
_cod_related_entry_database
_cod_related_entry_code
1 ChemSpider 30655565
